data_4348857
loop_
_publ_author_name
'Ning, Guo-Hong'
'Tian, Bingbing'
'Tan, Li-Min'
'Ding, Zijing'
'Herng, Tun Seng'
'Ding, Jun'
'Loh, Kian Ping'

_publ_section_title
;
 Networked Spin Cages: Tunable Magnetism and Lithium Ion Storage via
 Modulation of Spin-Electron Interactions.
;
_journal_issue 19
_journal_name_full 'Inorganic chemistry'
_journal_page_first 9892
_journal_page_last 9897
_journal_paper_doi 10.1021/acs.inorgchem.6b01740
_journal_volume 55
_journal_year 2016
_chemical_formula_moiety 'C26 H16 Co N10 S2'
_chemical_formula_sum 'C26 H16 Co N10 S2'
_chemical_formula_weight 591.54
_chemical_melting_point ?
_chemical_name_common 'networked spin cages'
_space_group_crystal_system cubic
_space_group_IT_number 225
_space_group_name_Hall '-F 4 2 3'
_space_group_name_H-M_alt 'F m -3 m'
_atom_sites_solution_hydrogens geom
_audit_creation_method SHELXL-2014/7
_cell_angle_alpha 90
_cell_angle_beta 90
_cell_angle_gamma 90
_cell_formula_units_Z 24
_cell_length_a 36.793(10)
_cell_length_b 36.793(10)
_cell_length_c 36.793(10)
_cell_measurement_reflns_used 9938
_cell_measurement_temperature 90(2)
_cell_measurement_theta_max 26.41
_cell_measurement_theta_min 2.21
_cell_volume 49808(2)
_computing_cell_refinement 'Bruker SAINT'
_computing_data_collection 'Bruker APEX2'
_computing_data_reduction 'Bruker SAINT'
_computing_molecular_graphics 'Bruker SHELXTL'
_computing_publication_material 'Bruker SHELXTL'
_computing_structure_refinement 'SHELXL-2014/7 (Sheldrick, 2014)'
_computing_structure_solution 'SHELXL-2014/7 (Sheldrick, 2014)'
_diffrn_ambient_temperature 90(2)
_diffrn_measured_fraction_theta_full 0.999
_diffrn_measured_fraction_theta_max 0.999
_diffrn_measurement_device_type 'Bruker APEX-II CCD'
_diffrn_measurement_method '\f and \w scans'
_diffrn_radiation_type MoK\a
_diffrn_radiation_wavelength 0.71073
_diffrn_reflns_av_R_equivalents 0.1533
_diffrn_reflns_av_unetI/netI 0.0470
_diffrn_reflns_Laue_measured_fraction_full 0.999
_diffrn_reflns_Laue_measured_fraction_max 0.999
_diffrn_reflns_limit_h_max 46
_diffrn_reflns_limit_h_min -44
_diffrn_reflns_limit_k_max 40
_diffrn_reflns_limit_k_min -45
_diffrn_reflns_limit_l_max 46
_diffrn_reflns_limit_l_min -45
_diffrn_reflns_number 66152
_diffrn_reflns_point_group_measured_fraction_full 0.999
_diffrn_reflns_point_group_measured_fraction_max 0.999
_diffrn_reflns_theta_full 25.242
_diffrn_reflns_theta_max 26.485
_diffrn_reflns_theta_min 1.565
_diffrn_source 'sealed tube'
_exptl_absorpt_coefficient_mu 0.269
_exptl_crystal_colour 'dark green'
_exptl_crystal_density_diffrn 0.473
_exptl_crystal_density_meas ?
_exptl_crystal_description cubic
_exptl_crystal_F_000 7224
_exptl_crystal_size_max 0.2
_exptl_crystal_size_mid 0.18
_exptl_crystal_size_min 0.18
_refine_diff_density_max 0.448
_refine_diff_density_min -0.360
_refine_diff_density_rms 0.061
_refine_ls_extinction_method none
_refine_ls_goodness_of_fit_ref 2.004
_refine_ls_hydrogen_treatment constr
_refine_ls_matrix_type full
_refine_ls_number_parameters 58
_refine_ls_number_reflns 2573
_refine_ls_number_restraints 57
_refine_ls_restrained_S_all 2.056
_refine_ls_R_factor_all 0.2808
_refine_ls_R_factor_gt 0.1486
_refine_ls_shift/su_max 0.000
_refine_ls_shift/su_mean 0.000
_refine_ls_structure_factor_coef Fsqd
_refine_ls_weighting_details 'w=1/[\s^2^(Fo^2^)+(0.1000P)^2^] where P=(Fo^2^+2Fc^2^)/3'
_refine_ls_weighting_scheme calc
_refine_ls_wR_factor_gt 0.3790
_refine_ls_wR_factor_ref 0.4348
_reflns_Friedel_coverage 0.000
_reflns_number_gt 900
_reflns_number_total 2574
_reflns_threshold_expression 'I > 2\s(I)'
_cod_data_source_file ic6b01740_si_002.cif
_cod_data_source_block fm3m
_cod_depositor_comments
;
The following automatic conversions were performed:

data item '_chemical_melting_point' value 'not measured' was changed
to '?' -- the value is undefined or not given.

data item '_exptl_crystal_density_meas' value 'not measured' was
changed to '?' -- the value is perceived as not measured.

Automatic conversion script
Id: cif_fix_values 6909 2019-04-08 15:41:33Z antanas 
;
_cod_original_cell_volume 49808(39)
_cod_database_code 4348857
_shelx_shelxl_version_number 2014/7
_shelx_space_group_comment
;
The symmetry employed for this shelxl refinement is uniquely defined
by the following loop, which should always be used as a source of
symmetry information in preference to the above space-group names.
They are only intended as comments.
;
_shelx_estimated_absorpt_t_min 0.948
_shelx_estimated_absorpt_t_max 0.953

loop_
_space_group_symop_operation_xyz
'x, y, z'
'-x, -y, z'
'-x, y, -z'
'x, -y, -z'
'z, x, y'
'z, -x, -y'
'-z, -x, y'
'-z, x, -y'
'y, z, x'
'-y, z, -x'
'y, -z, -x'
'-y, -z, x'
'y, x, -z'
'-y, -x, -z'
'y, -x, z'
'-y, x, z'
'x, z, -y'
'-x, z, y'
'-x, -z, -y'
'x, -z, y'
'z, y, -x'
'z, -y, x'
'-z, y, x'
'-z, -y, -x'
'x, y+1/2, z+1/2'
'-x, -y+1/2, z+1/2'
'-x, y+1/2, -z+1/2'
'x, -y+1/2, -z+1/2'
'z, x+1/2, y+1/2'
'z, -x+1/2, -y+1/2'
'-z, -x+1/2, y+1/2'
'-z, x+1/2, -y+1/2'
'y, z+1/2, x+1/2'
'-y, z+1/2, -x+1/2'
'y, -z+1/2, -x+1/2'
'-y, -z+1/2, x+1/2'
'y, x+1/2, -z+1/2'
'-y, -x+1/2, -z+1/2'
'y, -x+1/2, z+1/2'
'-y, x+1/2, z+1/2'
'x, z+1/2, -y+1/2'
'-x, z+1/2, y+1/2'
'-x, -z+1/2, -y+1/2'
'x, -z+1/2, y+1/2'
'z, y+1/2, -x+1/2'
'z, -y+1/2, x+1/2'
'-z, y+1/2, x+1/2'
'-z, -y+1/2, -x+1/2'
'x+1/2, y, z+1/2'
'-x+1/2, -y, z+1/2'
'-x+1/2, y, -z+1/2'
'x+1/2, -y, -z+1/2'
'z+1/2, x, y+1/2'
'z+1/2, -x, -y+1/2'
'-z+1/2, -x, y+1/2'
'-z+1/2, x, -y+1/2'
'y+1/2, z, x+1/2'
'-y+1/2, z, -x+1/2'
'y+1/2, -z, -x+1/2'
'-y+1/2, -z, x+1/2'
'y+1/2, x, -z+1/2'
'-y+1/2, -x, -z+1/2'
'y+1/2, -x, z+1/2'
'-y+1/2, x, z+1/2'
'x+1/2, z, -y+1/2'
'-x+1/2, z, y+1/2'
'-x+1/2, -z, -y+1/2'
'x+1/2, -z, y+1/2'
'z+1/2, y, -x+1/2'
'z+1/2, -y, x+1/2'
'-z+1/2, y, x+1/2'
'-z+1/2, -y, -x+1/2'
'x+1/2, y+1/2, z'
'-x+1/2, -y+1/2, z'
'-x+1/2, y+1/2, -z'
'x+1/2, -y+1/2, -z'
'z+1/2, x+1/2, y'
'z+1/2, -x+1/2, -y'
'-z+1/2, -x+1/2, y'
'-z+1/2, x+1/2, -y'
'y+1/2, z+1/2, x'
'-y+1/2, z+1/2, -x'
'y+1/2, -z+1/2, -x'
'-y+1/2, -z+1/2, x'
'y+1/2, x+1/2, -z'
'-y+1/2, -x+1/2, -z'
'y+1/2, -x+1/2, z'
'-y+1/2, x+1/2, z'
'x+1/2, z+1/2, -y'
'-x+1/2, z+1/2, y'
'-x+1/2, -z+1/2, -y'
'x+1/2, -z+1/2, y'
'z+1/2, y+1/2, -x'
'z+1/2, -y+1/2, x'
'-z+1/2, y+1/2, x'
'-z+1/2, -y+1/2, -x'
'-x, -y, -z'
'x, y, -z'
'x, -y, z'
'-x, y, z'
'-z, -x, -y'
'-z, x, y'
'z, x, -y'
'z, -x, y'
'-y, -z, -x'
'y, -z, x'
'-y, z, x'
'y, z, -x'
'-y, -x, z'
'y, x, z'
'-y, x, -z'
'y, -x, -z'
'-x, -z, y'
'x, -z, -y'
'x, z, y'
'-x, z, -y'
'-z, -y, x'
'-z, y, -x'
'z, -y, -x'
'z, y, x'
'-x, -y+1/2, -z+1/2'
'x, y+1/2, -z+1/2'
'x, -y+1/2, z+1/2'
'-x, y+1/2, z+1/2'
'-z, -x+1/2, -y+1/2'
'-z, x+1/2, y+1/2'
'z, x+1/2, -y+1/2'
'z, -x+1/2, y+1/2'
'-y, -z+1/2, -x+1/2'
'y, -z+1/2, x+1/2'
'-y, z+1/2, x+1/2'
'y, z+1/2, -x+1/2'
'-y, -x+1/2, z+1/2'
'y, x+1/2, z+1/2'
'-y, x+1/2, -z+1/2'
'y, -x+1/2, -z+1/2'
'-x, -z+1/2, y+1/2'
'x, -z+1/2, -y+1/2'
'x, z+1/2, y+1/2'
'-x, z+1/2, -y+1/2'
'-z, -y+1/2, x+1/2'
'-z, y+1/2, -x+1/2'
'z, -y+1/2, -x+1/2'
'z, y+1/2, x+1/2'
'-x+1/2, -y, -z+1/2'
'x+1/2, y, -z+1/2'
'x+1/2, -y, z+1/2'
'-x+1/2, y, z+1/2'
'-z+1/2, -x, -y+1/2'
'-z+1/2, x, y+1/2'
'z+1/2, x, -y+1/2'
'z+1/2, -x, y+1/2'
'-y+1/2, -z, -x+1/2'
'y+1/2, -z, x+1/2'
'-y+1/2, z, x+1/2'
'y+1/2, z, -x+1/2'
'-y+1/2, -x, z+1/2'
'y+1/2, x, z+1/2'
'-y+1/2, x, -z+1/2'
'y+1/2, -x, -z+1/2'
'-x+1/2, -z, y+1/2'
'x+1/2, -z, -y+1/2'
'x+1/2, z, y+1/2'
'-x+1/2, z, -y+1/2'
'-z+1/2, -y, x+1/2'
'-z+1/2, y, -x+1/2'
'z+1/2, -y, -x+1/2'
'z+1/2, y, x+1/2'
'-x+1/2, -y+1/2, -z'
'x+1/2, y+1/2, -z'
'x+1/2, -y+1/2, z'
'-x+1/2, y+1/2, z'
'-z+1/2, -x+1/2, -y'
'-z+1/2, x+1/2, y'
'z+1/2, x+1/2, -y'
'z+1/2, -x+1/2, y'
'-y+1/2, -z+1/2, -x'
'y+1/2, -z+1/2, x'
'-y+1/2, z+1/2, x'
'y+1/2, z+1/2, -x'
'-y+1/2, -x+1/2, z'
'y+1/2, x+1/2, z'
'-y+1/2, x+1/2, -z'
'y+1/2, -x+1/2, -z'
'-x+1/2, -z+1/2, y'
'x+1/2, -z+1/2, -y'
'x+1/2, z+1/2, y'
'-x+1/2, z+1/2, -y'
'-z+1/2, -y+1/2, x'
'-z+1/2, y+1/2, -x'
'z+1/2, -y+1/2, -x'
'z+1/2, y+1/2, x'

loop_
_atom_site_label
_atom_site_type_symbol
_atom_site_fract_x
_atom_site_fract_y
_atom_site_fract_z
_atom_site_U_iso_or_equiv
_atom_site_adp_type
_atom_site_occupancy
_atom_site_site_symmetry_order
_atom_site_calc_flag
_atom_site_refinement_flags_posn
_atom_site_refinement_flags_adp
_atom_site_refinement_flags_occupancy
C1 C 0.2327(2) 0.0523(3) 0.1915(2) 0.274(5) Uani 1 1 d . U .
H1A H 0.2546 0.0429 0.1817 0.329 Uiso 1 1 calc R U .
C2 C 0.2132(3) 0.0798(2) 0.1728(2) 0.323(6) Uani 1 1 d . U .
H2A H 0.2230 0.0885 0.1505 0.387 Uiso 1 1 calc R U .
C3 C 0.1838(2) 0.0935(2) 0.1838(2) 0.189(4) Uani 1 2 d S TU P
C4 C 0.1854(3) 0.0000 0.3146(3) 0.198(6) Uani 1 4 d S TU P
Co1 Co 0.2500 0.0000 0.2500 0.1461(13) Uani 1 8 d S T P
N1 N 0.22082(14) 0.0405(2) 0.22082(14) 0.162(3) Uani 1 2 d S TU P
N2 N 0.1632(2) 0.1194(2) 0.1632(2) 0.216(3) Uani 1 2 d S TU P
C5 C 0.1799(3) 0.1320(2) 0.1320(2) 0.226(5) Uani 1 2 d S TU P
N4 N 0.2086(2) 0.0000 0.2914(2) 0.160(3) Uani 1 4 d S TU P
S1 S 0.15796(9) 0.0000 0.34204(9) 0.388(4) Uani 1 4 d S TU P

loop_
_atom_site_aniso_label
_atom_site_aniso_U_11
_atom_site_aniso_U_22
_atom_site_aniso_U_33
_atom_site_aniso_U_23
_atom_site_aniso_U_13
_atom_site_aniso_U_12
C1 0.244(8) 0.345(10) 0.233(8) 0.137(8) 0.143(6) 0.137(7)
C2 0.311(10) 0.369(12) 0.288(9) 0.172(8) 0.202(8) 0.182(8)
C3 0.212(6) 0.144(7) 0.212(6) 0.060(5) 0.116(7) 0.060(5)
C4 0.203(7) 0.187(11) 0.203(7) 0.000 0.089(8) 0.000
Co1 0.1621(16) 0.1141(17) 0.1621(16) 0.000 0.0438(15) 0.000
N1 0.152(4) 0.181(6) 0.152(4) 0.002(4) 0.066(5) 0.002(4)
N2 0.236(6) 0.176(8) 0.236(6) 0.048(4) 0.077(7) 0.048(4)
C5 0.280(12) 0.198(6) 0.198(6) 0.089(7) 0.073(7) 0.073(7)
N4 0.182(5) 0.116(6) 0.182(5) 0.000 0.045(6) 0.000
S1 0.357(6) 0.449(10) 0.357(6) 0.000 0.236(7) 0.000

loop_
_atom_type_symbol
_atom_type_description
_atom_type_scat_dispersion_real
_atom_type_scat_dispersion_imag
_atom_type_scat_source
C C 0.0033 0.0016 'International Tables Vol C Tables 4.2.6.8 and 6.1.1.4'
H H 0.0000 0.0000 'International Tables Vol C Tables 4.2.6.8 and 6.1.1.4'
N N 0.0061 0.0033 'International Tables Vol C Tables 4.2.6.8 and 6.1.1.4'
S S 0.1246 0.1234 'International Tables Vol C Tables 4.2.6.8 and 6.1.1.4'
Co Co 0.3494 0.9721 'International Tables Vol C Tables 4.2.6.8 and 6.1.1.4'

loop_
_geom_angle_atom_site_label_1
_geom_angle_atom_site_label_2
_geom_angle_atom_site_label_3
_geom_angle
_geom_angle_site_symmetry_1
_geom_angle_site_symmetry_3
N1 C1 C2 119.5(8) . .
N1 C1 H1A 120.2 . .
C2 C1 H1A 120.2 . .
C3 C2 C1 124.2(9) . .
C3 C2 H2A 117.9 . .
C1 C2 H2A 117.9 . .
C2 C3 C2 113.2(12) . 120
C2 C3 N2 123.3(6) . .
C2 C3 N2 123.3(6) 120 .
N4 C4 S1 180.0(12) . .
N1 Co1 N1 180.0(6) 99 51
N1 Co1 N1 91.0(4) 99 145
N1 Co1 N1 89.0(4) 51 145
N1 Co1 N1 89.0(4) 99 .
N1 Co1 N1 91.0(4) 51 .
N1 Co1 N1 180.0(5) 145 .
N1 Co1 N4 90.0 99 145
N1 Co1 N4 90.000(1) 51 145
N1 Co1 N4 90.0 145 145
N1 Co1 N4 90.0 . 145
N1 Co1 N4 90.000(1) 99 .
N1 Co1 N4 90.0 51 .
N1 Co1 N4 90.0 145 .
N1 Co1 N4 90.0 . .
N4 Co1 N4 180.0(5) 145 .
C1 N1 C1 119.3(10) 120 .
C1 N1 Co1 120.3(5) 120 .
C1 N1 Co1 120.3(5) . .
C3 N2 C5 115.3(6) . 9
C3 N2 C5 115.3(6) . .
C5 N2 C5 128.8(12) 9 .
N2 C5 N2 111.1(12) 5 .
C4 N4 Co1 180.0(7) . .

loop_
_geom_bond_atom_site_label_1
_geom_bond_atom_site_label_2
_geom_bond_distance
_geom_bond_site_symmetry_2
C1 N1 1.241(8) .
C1 C2 1.419(9) .
C1 H1A 0.9500 .
C2 C3 1.260(8) .
C2 H2A 0.9500 .
C3 C2 1.260(8) 120
C3 N2 1.436(12) .
C4 N4 1.208(12) .
C4 S1 1.427(14) .
Co1 N1 2.128(8) 99
Co1 N1 2.128(8) 51
Co1 N1 2.128(8) 145
Co1 N1 2.129(8) .
Co1 N4 2.155(10) 145
Co1 N4 2.155(10) .
N1 C1 1.241(8) 120
N2 C5 1.381(6) 9
N2 C5 1.381(6) .
C5 N2 1.381(6) 5

loop_
_geom_torsion_atom_site_label_1
_geom_torsion_atom_site_label_2
_geom_torsion_atom_site_label_3
_geom_torsion_atom_site_label_4
_geom_torsion
_geom_torsion_site_symmetry_1
_geom_torsion_site_symmetry_4
N1 C1 C2 C3 -0.6(16) . .
C1 C2 C3 C2 -1(2) . 120
C1 C2 C3 N2 -175.3(10) . .
C2 C1 N1 C1 2.2(17) . 120
C2 C1 N1 Co1 -178.8(7) . .
C2 C3 N2 C5 -178.7(12) . 9
C2 C3 N2 C5 7.5(16) 120 9
C2 C3 N2 C5 -7.5(16) . .
C2 C3 N2 C5 178.7(12) 120 .
C3 N2 C5 N2 -163.9(7) . 5
C5 N2 C5 N2 6(2) 9 5
